data_7707027
loop_
_publ_author_name
'Zechovsk\'y, Jan'
'Mr\'ozek, Ond\<rej'
'Samsonov, Maksim'
'Jambor, Roman'
'R\%u\<Zi\<cka, Ale\<s'
'Dost\'al, Libor'

_publ_section_title
;
 Coordination capabilities of bis-(2-pyridyl)amides in the field of
 divalent germanium, tin and lead compounds.
;
_journal_issue 18
_journal_name_full 'Dalton transactions (Cambridge, England : 2003)'
_journal_page_first 6321
_journal_page_last 6332
_journal_paper_doi 10.1039/d1dt00717c
_journal_volume 50
_journal_year 2021
_chemical_formula_sum 'C20 H16 Ge N6'
_chemical_formula_weight 412.98
_space_group_crystal_system orthorhombic
_space_group_IT_number 61
_space_group_name_Hall '-P 2ac 2ab'
_space_group_name_H-M_alt 'P b c a'
_atom_sites_solution_hydrogens geom
_audit_creation_method SHELXL-2017/1
_audit_update_record
;
2020-09-21 deposited with the CCDC.	2021-03-29 downloaded from the CCDC.
;
_cell_angle_alpha 90
_cell_angle_beta 90
_cell_angle_gamma 90
_cell_formula_units_Z 8
_cell_length_a 7.7879(4)
_cell_length_b 18.4219(11)
_cell_length_c 24.4619(12)
_cell_measurement_reflns_used 31981
_cell_measurement_temperature 150(2)
_cell_measurement_theta_max 27.5
_cell_measurement_theta_min 1
_cell_volume 3509.5(3)
_computing_cell_refinement 'APEX3 v2016.9-0 (Bruker AXS)'
_computing_data_collection 'Bruker Instrument Service vV6.2.3'
_computing_data_reduction 'SAINT V8.37A (Bruker AXS Inc., 2015)'
_computing_molecular_graphics 'SHELXL-2017/1 (Sheldrick, 2017)'
_computing_publication_material 'Bruker SHELXTL'
_computing_structure_refinement 'SHELXL-2017/1 (Sheldrick, 2017)'
_computing_structure_solution 'XT, VERSION 2014/5'
_diffrn_ambient_temperature 150(2)
_diffrn_detector_area_resol_mean 10.4167
_diffrn_measured_fraction_theta_full 0.999
_diffrn_measured_fraction_theta_max 0.998
_diffrn_measurement_device_type 'Bruker D8 - Venture'
_diffrn_measurement_method '\f and \w scans to fill the Ewald sphere'
_diffrn_radiation_type MoK\a
_diffrn_radiation_wavelength 0.71073
_diffrn_reflns_av_R_equivalents 0.1190
_diffrn_reflns_av_unetI/netI 0.0575
_diffrn_reflns_Laue_measured_fraction_full 0.999
_diffrn_reflns_Laue_measured_fraction_max 0.998
_diffrn_reflns_limit_h_max 10
_diffrn_reflns_limit_h_min -10
_diffrn_reflns_limit_k_max 23
_diffrn_reflns_limit_k_min -22
_diffrn_reflns_limit_l_max 27
_diffrn_reflns_limit_l_min -31
_diffrn_reflns_number 31981
_diffrn_reflns_point_group_measured_fraction_full 0.999
_diffrn_reflns_point_group_measured_fraction_max 0.998
_diffrn_reflns_theta_full 25.242
_diffrn_reflns_theta_max 27.518
_diffrn_reflns_theta_min 2.363
_diffrn_source 'sealed X-ray tube'
_exptl_absorpt_coefficient_mu 1.764
_exptl_absorpt_correction_T_max 0.7456
_exptl_absorpt_correction_T_min 0.5370
_exptl_absorpt_correction_type multi-scan
_exptl_absorpt_process_details
;
SADABS-2016/2 - Bruker AXS area detector
scaling and absorption correction
;
_exptl_crystal_colour yellow
_exptl_crystal_density_diffrn 1.563
_exptl_crystal_description block
_exptl_crystal_F_000 1680
_exptl_crystal_size_max 0.366
_exptl_crystal_size_mid 0.287
_exptl_crystal_size_min 0.220
_refine_diff_density_max 0.392
_refine_diff_density_min -0.489
_refine_diff_density_rms 0.081
_refine_ls_extinction_method none
_refine_ls_goodness_of_fit_ref 1.057
_refine_ls_hydrogen_treatment constr
_refine_ls_matrix_type full
_refine_ls_number_parameters 244
_refine_ls_number_reflns 4018
_refine_ls_number_restraints 222
_refine_ls_restrained_S_all 1.031
_refine_ls_R_factor_all 0.0821
_refine_ls_R_factor_gt 0.0473
_refine_ls_shift/su_max 0.001
_refine_ls_shift/su_mean 0.000
_refine_ls_structure_factor_coef Fsqd
_refine_ls_weighting_details 'w=1/[\s^2^(Fo^2^)+(0.0235P)^2^+4.0132P] where P=(Fo^2^+2Fc^2^)/3'
_refine_ls_weighting_scheme calc
_refine_ls_wR_factor_gt 0.0740
_refine_ls_wR_factor_ref 0.0821
_reflns_Friedel_coverage 0.000
_reflns_number_gt 2848
_reflns_number_total 4018
_reflns_threshold_expression 'I > 2\s(I)'
_cod_data_source_file d1dt00717c4.cif
_cod_data_source_block ld181112Ge1
_cod_depositor_comments 'Adding full bibliography for 7707027--7707037.cif.'
_cod_database_code 7707027
_shelx_shelxl_version_number 2017/1
_shelx_space_group_comment
;
The symmetry employed for this shelxl refinement is uniquely defined
by the following loop, which should always be used as a source of
symmetry information in preference to the above space-group names.
They are only intended as comments.
;
_exptl_absorpt_special_details
;
The ratio of minimum to maximum
apparent transmission was 0.720
;

loop_
_space_group_symop_operation_xyz
'x, y, z'
'-x+1/2, -y, z+1/2'
'-x, y+1/2, -z+1/2'
'x+1/2, -y+1/2, -z'
'-x, -y, -z'
'x-1/2, y, -z-1/2'
'x, -y-1/2, z-1/2'
'-x-1/2, y-1/2, z'

loop_
_atom_site_label
_atom_site_type_symbol
_atom_site_fract_x
_atom_site_fract_y
_atom_site_fract_z
_atom_site_U_iso_or_equiv
_atom_site_adp_type
_atom_site_occupancy
_atom_site_site_symmetry_order
_atom_site_calc_flag
_atom_site_refinement_flags_posn
_atom_site_refinement_flags_adp
_atom_site_refinement_flags_occupancy
_atom_site_disorder_assembly
_atom_site_disorder_group
Ge1 Ge 0.86515(4) 0.53320(2) 0.37083(2) 0.01812(9) Uani 1 1 d . . . . .
N1 N 0.7942(3) 0.50871(13) 0.44793(10) 0.0189(5) Uani 1 1 d . . . . .
C1 C 0.8007(4) 0.55324(17) 0.49266(12) 0.0239(7) Uani 1 1 d . . . . .
C2 C 0.7400(4) 0.5246(2) 0.54310(13) 0.0356(9) Uani 1 1 d . . . . .
H2 H 0.743458 0.554154 0.574897 0.043 Uiso 1 1 calc R U . . .
N2 N 0.8656(4) 0.62089(14) 0.49335(10) 0.0291(6) Uani 1 1 d . . . . .
N3 N 0.9666(3) 0.62597(13) 0.40054(10) 0.0184(5) Uani 1 1 d . . . . .
C3 C 0.6775(4) 0.4563(2) 0.54687(15) 0.0389(9) Uani 1 1 d . . . . .
H3 H 0.635546 0.438791 0.580866 0.047 Uiso 1 1 calc R U . . .
N4 N 0.6508(3) 0.58387(13) 0.34983(9) 0.0187(5) Uani 1 1 d . . . . .
C4 C 0.6746(4) 0.4118(2) 0.50103(14) 0.0336(8) Uani 1 1 d . . . . .
H4 H 0.632956 0.363366 0.502935 0.040 Uiso 1 1 calc R U . . .
C5 C 0.7335(4) 0.44022(18) 0.45348(13) 0.0262(7) Uani 1 1 d . . . . .
H5 H 0.732149 0.410096 0.421958 0.031 Uiso 1 1 calc R U . . .
N5 N 0.5822(3) 0.46549(14) 0.33925(9) 0.0201(5) Uani 1 1 d . . . . .
C6 C 0.9499(4) 0.65304(17) 0.45221(13) 0.0251(7) Uani 1 1 d . . . . .
N6 N 0.6210(4) 0.68289(15) 0.28962(11) 0.0344(7) Uani 1 1 d . . . . .
C7 C 1.0298(5) 0.72040(19) 0.46368(15) 0.0385(9) Uani 1 1 d . . . . .
H7 H 1.015133 0.741536 0.498794 0.046 Uiso 1 1 calc R U . . .
C8 C 1.1263(5) 0.75549(19) 0.42615(16) 0.0439(10) Uani 1 1 d . . . . .
H8 H 1.181580 0.799839 0.435226 0.053 Uiso 1 1 calc R U . . .
C9 C 1.1439(4) 0.72586(18) 0.37374(16) 0.0368(8) Uani 1 1 d . . . . .
H9 H 1.211571 0.749318 0.346675 0.044 Uiso 1 1 calc R U . . .
C10 C 1.0620(4) 0.66304(17) 0.36285(14) 0.0259(7) Uani 1 1 d . . . . .
H10 H 1.071005 0.643473 0.327031 0.031 Uiso 1 1 calc R U . . .
C11 C 0.5370(4) 0.53462(17) 0.32817(10) 0.0174(6) Uani 1 1 d . . . . .
C12 C 0.4784(4) 0.41192(18) 0.32330(13) 0.0258(7) Uani 1 1 d . . . . .
H12 H 0.512817 0.363328 0.330303 0.031 Uiso 1 1 calc R U . . .
C13 C 0.3252(4) 0.42322(19) 0.29743(13) 0.0303(8) Uani 1 1 d . . . . .
H13 H 0.253232 0.383647 0.287672 0.036 Uiso 1 1 calc R U . . .
C14 C 0.2778(4) 0.49425(19) 0.28582(12) 0.0290(8) Uani 1 1 d . . . . .
H14 H 0.171332 0.503835 0.268276 0.035 Uiso 1 1 calc R U . . .
C15 C 0.3853(4) 0.55097(17) 0.29976(11) 0.0224(7) Uani 1 1 d . . . . .
H15 H 0.357308 0.599599 0.290397 0.027 Uiso 1 1 calc R U . . .
C16 C 0.6273(4) 0.65872(15) 0.34124(12) 0.0198(6) Uani 1 1 d . . . . .
C17 C 0.6011(5) 0.75456(19) 0.28286(14) 0.0433(10) Uani 1 1 d . . . . .
H17 H 0.594328 0.772331 0.246470 0.052 Uiso 1 1 calc R U . . .
C18 C 0.5896(4) 0.80460(19) 0.32477(15) 0.0353(9) Uani 1 1 d . . . . .
H18 H 0.579516 0.855084 0.317528 0.042 Uiso 1 1 calc R U . . .
C19 C 0.5933(4) 0.77837(17) 0.37746(14) 0.0299(8) Uani 1 1 d . . . . .
H19 H 0.582913 0.810467 0.407672 0.036 Uiso 1 1 calc R U . . .
C20 C 0.6124(4) 0.70464(16) 0.38568(12) 0.0212(7) Uani 1 1 d . . . . .
H20 H 0.615291 0.685554 0.421751 0.025 Uiso 1 1 calc R U . . .

loop_
_atom_site_aniso_label
_atom_site_aniso_U_11
_atom_site_aniso_U_22
_atom_site_aniso_U_33
_atom_site_aniso_U_23
_atom_site_aniso_U_13
_atom_site_aniso_U_12
Ge1 0.01828(15) 0.01774(15) 0.01833(15) -0.00179(14) 0.00209(14) 0.00357(15)
N1 0.0185(13) 0.0192(13) 0.0191(12) 0.0045(10) 0.0010(11) 0.0066(11)
C1 0.0215(16) 0.0276(18) 0.0226(15) 0.0017(13) 0.0011(13) 0.0161(14)
C2 0.037(2) 0.049(2) 0.0201(16) 0.0042(17) 0.0071(14) 0.0174(18)
N2 0.0419(17) 0.0277(15) 0.0177(13) -0.0030(11) -0.0039(13) 0.0094(14)
N3 0.0137(12) 0.0174(13) 0.0243(13) -0.0009(11) -0.0026(10) 0.0039(11)
C3 0.0288(19) 0.054(2) 0.0342(19) 0.0234(17) 0.0111(15) 0.0151(17)
N4 0.0204(13) 0.0154(12) 0.0202(12) 0.0000(10) -0.0047(11) 0.0029(11)
C4 0.0257(19) 0.035(2) 0.041(2) 0.0181(16) 0.0001(15) 0.0036(15)
C5 0.0269(18) 0.0246(17) 0.0271(17) 0.0064(14) -0.0021(14) 0.0037(14)
N5 0.0219(13) 0.0199(13) 0.0186(12) -0.0005(11) -0.0002(10) 0.0012(12)
C6 0.0268(17) 0.0215(17) 0.0271(16) -0.0030(14) -0.0087(14) 0.0076(14)
N6 0.0539(19) 0.0265(15) 0.0228(14) 0.0054(12) 0.0051(15) 0.0036(15)
C7 0.057(2) 0.0227(19) 0.036(2) -0.0050(16) -0.0223(18) 0.0031(17)
C8 0.050(2) 0.0214(19) 0.060(2) 0.0034(17) -0.030(2) -0.0064(19)
C9 0.0297(18) 0.0266(17) 0.054(2) 0.0127(17) -0.0078(19) -0.0049(16)
C10 0.0197(15) 0.0245(17) 0.0334(19) 0.0041(14) -0.0006(14) 0.0018(13)
C11 0.0201(14) 0.0201(15) 0.0119(13) -0.0017(13) 0.0024(11) 0.0031(14)
C12 0.0279(17) 0.0226(18) 0.0269(17) -0.0057(14) 0.0018(14) 0.0020(14)
C13 0.0259(18) 0.034(2) 0.0311(18) -0.0128(15) -0.0009(14) -0.0059(15)
C14 0.0203(17) 0.045(2) 0.0214(16) -0.0112(15) -0.0047(14) 0.0051(15)
C15 0.0238(16) 0.0261(17) 0.0174(14) -0.0033(12) 0.0003(13) 0.0091(14)
C16 0.0183(15) 0.0175(14) 0.0236(15) 0.0007(12) 0.0005(14) 0.0026(14)
C17 0.069(3) 0.031(2) 0.0298(18) 0.0132(15) 0.0012(19) 0.004(2)
C18 0.038(2) 0.0197(18) 0.049(2) 0.0085(15) -0.0017(17) 0.0028(16)
C19 0.0281(18) 0.0196(16) 0.042(2) -0.0031(15) 0.0004(16) 0.0002(14)
C20 0.0249(17) 0.0205(15) 0.0183(15) 0.0021(11) -0.0007(13) 0.0031(14)

loop_
_atom_type_symbol
_atom_type_description
_atom_type_scat_dispersion_real
_atom_type_scat_dispersion_imag
_atom_type_scat_source
C C 0.0033 0.0016 'International Tables Vol C Tables 4.2.6.8 and 6.1.1.4'
H H 0.0000 0.0000 'International Tables Vol C Tables 4.2.6.8 and 6.1.1.4'
Ge Ge 0.1547 1.8001 'International Tables Vol C Tables 4.2.6.8 and 6.1.1.4'
N N 0.0061 0.0033 'International Tables Vol C Tables 4.2.6.8 and 6.1.1.4'

loop_
_geom_angle_atom_site_label_1
_geom_angle_atom_site_label_2
_geom_angle_atom_site_label_3
_geom_angle
_geom_angle_site_symmetry_1
_geom_angle_site_symmetry_3
_geom_angle_publ_flag
N4 Ge1 N1 96.72(10) . . ?
N4 Ge1 N3 91.40(9) . . ?
N1 Ge1 N3 87.71(10) . . ?
C5 N1 C1 119.4(3) . . ?
C5 N1 Ge1 113.4(2) . . ?
C1 N1 Ge1 127.1(2) . . ?
N2 C1 N1 125.4(3) . . ?
N2 C1 C2 117.2(3) . . ?
N1 C1 C2 117.3(3) . . ?
C3 C2 C1 121.6(3) . . ?
C3 C2 H2 119.2 . . ?
C1 C2 H2 119.2 . . ?
C6 N2 C1 125.8(3) . . ?
C6 N3 C10 119.6(3) . . ?
C6 N3 Ge1 127.3(2) . . ?
C10 N3 Ge1 113.1(2) . . ?
C2 C3 C4 120.0(3) . . ?
C2 C3 H3 120.0 . . ?
C4 C3 H3 120.0 . . ?
C11 N4 C16 120.4(2) . . ?
C11 N4 Ge1 109.41(19) . . ?
C16 N4 Ge1 127.6(2) . . ?
C5 C4 C3 117.3(3) . . ?
C5 C4 H4 121.4 . . ?
C3 C4 H4 121.4 . . ?
N1 C5 C4 124.3(3) . . ?
N1 C5 H5 117.8 . . ?
C4 C5 H5 117.8 . . ?
C12 N5 C11 118.8(3) . . ?
N2 C6 N3 125.5(3) . . ?
N2 C6 C7 117.0(3) . . ?
N3 C6 C7 117.5(3) . . ?
C17 N6 C16 116.6(3) . . ?
C8 C7 C6 121.9(3) . . ?
C8 C7 H7 119.0 . . ?
C6 C7 H7 119.0 . . ?
C7 C8 C9 119.4(3) . . ?
C7 C8 H8 120.3 . . ?
C9 C8 H8 120.3 . . ?
C10 C9 C8 118.0(3) . . ?
C10 C9 H9 121.0 . . ?
C8 C9 H9 121.0 . . ?
C9 C10 N3 123.6(3) . . ?
C9 C10 H10 118.2 . . ?
N3 C10 H10 118.2 . . ?
N5 C11 N4 112.2(2) . . ?
N5 C11 C15 121.4(3) . . ?
N4 C11 C15 126.3(3) . . ?
N5 C12 C13 123.5(3) . . ?
N5 C12 H12 118.3 . . ?
C13 C12 H12 118.3 . . ?
C12 C13 C14 118.1(3) . . ?
C12 C13 H13 121.0 . . ?
C14 C13 H13 121.0 . . ?
C15 C14 C13 120.1(3) . . ?
C15 C14 H14 120.0 . . ?
C13 C14 H14 120.0 . . ?
C14 C15 C11 118.0(3) . . ?
C14 C15 H15 121.0 . . ?
C11 C15 H15 121.0 . . ?
N6 C16 C20 122.3(3) . . ?
N6 C16 N4 118.1(3) . . ?
C20 C16 N4 119.6(3) . . ?
N6 C17 C18 125.0(3) . . ?
N6 C17 H17 117.5 . . ?
C18 C17 H17 117.5 . . ?
C19 C18 C17 117.3(3) . . ?
C19 C18 H18 121.3 . . ?
C17 C18 H18 121.3 . . ?
C18 C19 C20 118.9(3) . . ?
C18 C19 H19 120.5 . . ?
C20 C19 H19 120.5 . . ?
C19 C20 C16 119.8(3) . . ?
C19 C20 H20 120.1 . . ?
C16 C20 H20 120.1 . . ?

loop_
_geom_bond_atom_site_label_1
_geom_bond_atom_site_label_2
_geom_bond_distance
_geom_bond_site_symmetry_2
_geom_bond_publ_flag
Ge1 N4 1.980(2) . ?
Ge1 N1 2.016(2) . ?
Ge1 N3 2.018(2) . ?
N1 C5 1.354(4) . ?
N1 C1 1.368(4) . ?
C1 N2 1.345(4) . ?
C1 C2 1.423(4) . ?
C2 C3 1.352(5) . ?
C2 H2 0.9500 . ?
N2 C6 1.340(4) . ?
N3 C6 1.365(4) . ?
N3 C10 1.367(4) . ?
C3 C4 1.390(5) . ?
C3 H3 0.9500 . ?
N4 C11 1.375(4) . ?
N4 C16 1.407(4) . ?
C4 C5 1.356(4) . ?
C4 H4 0.9500 . ?
C5 H5 0.9500 . ?
N5 C12 1.334(4) . ?
N5 C11 1.349(4) . ?
C6 C7 1.416(5) . ?
N6 C17 1.340(4) . ?
N6 C16 1.340(4) . ?
C7 C8 1.351(5) . ?
C7 H7 0.9500 . ?
C8 C9 1.400(5) . ?
C8 H8 0.9500 . ?
C9 C10 1.348(4) . ?
C9 H9 0.9500 . ?
C10 H10 0.9500 . ?
C11 C15 1.404(4) . ?
C12 C13 1.366(5) . ?
C12 H12 0.9500 . ?
C13 C14 1.389(5) . ?
C13 H13 0.9500 . ?
C14 C15 1.382(4) . ?
C14 H14 0.9500 . ?
C15 H15 0.9500 . ?
C16 C20 1.382(4) . ?
C17 C18 1.382(5) . ?
C17 H17 0.9500 . ?
C18 C19 1.377(5) . ?
C18 H18 0.9500 . ?
C19 C20 1.381(4) . ?
C19 H19 0.9500 . ?
C20 H20 0.9500 . ?
